data_7022377
loop_
_publ_author_name
'Molenbroek, Elwin'
'Straathof, Natan'
'D\"uck, Sebastian'
'Rashid, Zahid'
'van Lenthe, Joop H.'
'Lutz, Martin'
'Gandubert, Aurore'
'Klein Gebbink, Robertus J. M.'
'De Cola, Luisa'
'Bonnet, Sylvestre'

_publ_section_title
;
 Zinc coordination to the bapbpy ligand in homogeneous solutions and at
 liposomes: zinc detection via fluorescence enhancement.
;
_journal_issue 8
_journal_name_full 'Dalton transactions (Cambridge, England : 2003)'
_journal_page_first 2973
_journal_page_last 2984
_journal_paper_doi 10.1039/c2dt32488a
_journal_volume 42
_journal_year 2013
_chemical_formula_moiety 'C20 H16 Cl N6 Zn, Cl, 2(H2 O)'
_chemical_formula_sum 'C20 H20 Cl2 N6 O2 Zn'
_chemical_formula_weight 512.69
_chemical_name_systematic
;
?
;
_space_group_IT_number 2
_symmetry_cell_setting triclinic
_symmetry_space_group_name_Hall '-P 1'
_symmetry_space_group_name_H-M 'P -1'
_atom_sites_solution_hydrogens difmap
_atom_sites_solution_primary direct
_atom_sites_solution_secondary difmap
_audit_creation_method SHELXL-97
_cell_angle_alpha 114.478(8)
_cell_angle_beta 96.294(8)
_cell_angle_gamma 98.286(13)
_cell_formula_units_Z 2
_cell_length_a 7.5685(14)
_cell_length_b 12.3240(15)
_cell_length_c 12.9455(19)
_cell_measurement_reflns_used 4496
_cell_measurement_temperature 150(2)
_cell_measurement_theta_max 25.47
_cell_measurement_theta_min 2.77
_cell_volume 1068.1(3)
_computing_cell_refinement Peakref
_computing_data_collection 'Nonius COLLECT'
_computing_data_reduction 'Eval14, Twinabs'
_computing_structure_refinement 'SHELXL-97 (Sheldrick, 1997)'
_computing_structure_solution 'SIR-97 (Altomare et al., 1997)'
_diffrn_ambient_temperature 150(2)
_diffrn_measured_fraction_theta_full 0.958
_diffrn_measured_fraction_theta_max 0.958
_diffrn_measurement_device_type 'Nonius KappaCCD'
_diffrn_measurement_method '\f and \w scans'
_diffrn_radiation_monochromator graphite
_diffrn_radiation_source 'rotating anode'
_diffrn_radiation_type MoK\a
_diffrn_radiation_wavelength 0.71073
_diffrn_reflns_av_R_equivalents 0.0462
_diffrn_reflns_av_sigmaI/netI 0.0499
_diffrn_reflns_limit_h_max 9
_diffrn_reflns_limit_h_min -9
_diffrn_reflns_limit_k_max 14
_diffrn_reflns_limit_k_min -14
_diffrn_reflns_limit_l_max 15
_diffrn_reflns_limit_l_min -15
_diffrn_reflns_number 11164
_diffrn_reflns_theta_full 25.64
_diffrn_reflns_theta_max 25.64
_diffrn_reflns_theta_min 1.76
_exptl_absorpt_coefficient_mu 1.431
_exptl_absorpt_correction_T_max 0.75
_exptl_absorpt_correction_T_min 0.55
_exptl_absorpt_correction_type multi-scan
_exptl_absorpt_process_details TWINABS-2008/4
_exptl_crystal_colour 'pale yellow'
_exptl_crystal_density_diffrn 1.594
_exptl_crystal_density_method 'not measured'
_exptl_crystal_description needle
_exptl_crystal_F_000 524
_exptl_crystal_size_max 0.42
_exptl_crystal_size_mid 0.06
_exptl_crystal_size_min 0.06
_refine_diff_density_max 0.854
_refine_diff_density_min -0.664
_refine_diff_density_rms 0.096
_refine_ls_extinction_method none
_refine_ls_goodness_of_fit_ref 1.044
_refine_ls_hydrogen_treatment mixed
_refine_ls_matrix_type full
_refine_ls_number_parameters 297
_refine_ls_number_reflns 3868
_refine_ls_number_restraints 0
_refine_ls_restrained_S_all 1.044
_refine_ls_R_factor_all 0.0618
_refine_ls_R_factor_gt 0.0431
_refine_ls_shift/su_max 0.001
_refine_ls_shift/su_mean 0.000
_refine_ls_structure_factor_coef Fsqd
_refine_ls_weighting_details 'calc w=1/[\s^2^(Fo^2^)+(0.0488P)^2^+1.5961P] where P=(Fo^2^+2Fc^2^)/3'
_refine_ls_weighting_scheme calc
_refine_ls_wR_factor_gt 0.0977
_refine_ls_wR_factor_ref 0.1064
_reflns_number_gt 3146
_reflns_number_total 3868
_reflns_threshold_expression I>2\s(I)
_cod_data_source_file c2dt32488a.txt
_cod_data_source_block s4337a
_cod_database_code 7022377

loop_
_symmetry_equiv_pos_as_xyz
'x, y, z'
'-x, -y, -z'

loop_
_atom_site_label
_atom_site_type_symbol
_atom_site_fract_x
_atom_site_fract_y
_atom_site_fract_z
_atom_site_U_iso_or_equiv
_atom_site_adp_type
_atom_site_occupancy
_atom_site_symmetry_multiplicity
_atom_site_calc_flag
_atom_site_refinement_flags
Zn1 Zn 0.31444(5) 0.11681(4) 0.34767(3) 0.01714(14) Uani 1 1 d .
Cl1 Cl 0.06818(12) 0.20472(8) 0.34998(8) 0.0222(2) Uani 1 1 d .
N1 N 0.3029(4) 0.0533(3) 0.1693(2) 0.0190(6) Uani 1 1 d .
N2 N 0.2663(4) -0.1573(3) 0.1232(2) 0.0228(7) Uani 1 1 d .
H2N H 0.2601 -0.2370 0.0558 0.050 Uiso 1 1 d .
N3 N 0.2592(4) -0.0648(2) 0.3231(2) 0.0159(6) Uani 1 1 d .
N4 N 0.3429(4) 0.1360(2) 0.5178(2) 0.0171(6) Uani 1 1 d .
N5 N 0.4710(4) 0.3451(2) 0.6005(2) 0.0193(7) Uani 1 1 d .
H5N H 0.4928 0.4197 0.6609 0.050 Uiso 1 1 d .
N6 N 0.5406(4) 0.2604(3) 0.4114(2) 0.0177(6) Uani 1 1 d .
C1 C 0.2972(5) 0.1394(3) 0.1295(3) 0.0234(8) Uani 1 1 d .
H1 H 0.3177 0.2223 0.1847 0.028 Uiso 1 1 calc R
C2 C 0.2639(5) 0.1139(3) 0.0153(3) 0.0279(9) Uani 1 1 d .
H2 H 0.2618 0.1772 -0.0084 0.033 Uiso 1 1 calc R
C3 C 0.2330(6) -0.0074(4) -0.0658(3) 0.0302(9) Uani 1 1 d .
H3 H 0.2103 -0.0283 -0.1461 0.036 Uiso 1 1 calc R
C4 C 0.2358(5) -0.0964(3) -0.0286(3) 0.0269(9) Uani 1 1 d .
H4 H 0.2145 -0.1797 -0.0827 0.032 Uiso 1 1 calc R
C5 C 0.2706(5) -0.0630(3) 0.0904(3) 0.0202(8) Uani 1 1 d .
C6 C 0.2346(5) -0.1647(3) 0.2232(3) 0.0190(8) Uani 1 1 d .
C7 C 0.1753(5) -0.2818(3) 0.2148(3) 0.0218(8) Uani 1 1 d .
H7 H 0.1630 -0.3519 0.1435 0.026 Uiso 1 1 calc R
C8 C 0.1355(5) -0.2939(3) 0.3104(3) 0.0228(8) Uani 1 1 d .
H8 H 0.0919 -0.3724 0.3055 0.027 Uiso 1 1 calc R
C9 C 0.1592(5) -0.1905(3) 0.4150(3) 0.0203(8) Uani 1 1 d .
H9 H 0.1311 -0.1972 0.4821 0.024 Uiso 1 1 calc R
C10 C 0.2241(4) -0.0788(3) 0.4190(3) 0.0173(7) Uani 1 1 d .
C11 C 0.2632(4) 0.0368(3) 0.5277(3) 0.0176(7) Uani 1 1 d .
C12 C 0.2233(5) 0.0422(3) 0.6305(3) 0.0227(8) Uani 1 1 d .
H12 H 0.1708 -0.0294 0.6365 0.027 Uiso 1 1 calc R
C13 C 0.2624(5) 0.1561(4) 0.7259(3) 0.0267(9) Uani 1 1 d .
H13 H 0.2320 0.1634 0.7975 0.032 Uiso 1 1 calc R
C14 C 0.3442(5) 0.2571(3) 0.7166(3) 0.0244(8) Uani 1 1 d .
H14 H 0.3722 0.3348 0.7814 0.029 Uiso 1 1 calc R
C15 C 0.3859(5) 0.2444(3) 0.6105(3) 0.0188(8) Uani 1 1 d .
C16 C 0.5635(4) 0.3542(3) 0.5169(3) 0.0168(8) Uani 1 1 d .
C17 C 0.6815(5) 0.4655(3) 0.5472(3) 0.0198(8) Uani 1 1 d .
H17 H 0.6942 0.5308 0.6217 0.024 Uiso 1 1 calc R
C18 C 0.7781(5) 0.4798(3) 0.4690(3) 0.0210(8) Uani 1 1 d .
H18 H 0.8556 0.5558 0.4877 0.025 Uiso 1 1 calc R
C19 C 0.7618(5) 0.3819(3) 0.3617(3) 0.0223(8) Uani 1 1 d .
H19 H 0.8312 0.3882 0.3068 0.027 Uiso 1 1 calc R
C20 C 0.6435(5) 0.2769(3) 0.3379(3) 0.0206(8) Uani 1 1 d .
H20 H 0.6322 0.2102 0.2643 0.025 Uiso 1 1 calc R
Cl2 Cl 0.17508(14) 0.57851(8) 0.90237(8) 0.0292(2) Uani 1 1 d .
O1 O 0.5443(5) 0.5607(3) 0.8069(3) 0.0303(7) Uani 1 1 d .
H1O H 0.440(6) 0.569(4) 0.832(4) 0.033(13) Uiso 1 1 d .
H2O H 0.616(7) 0.570(4) 0.855(4) 0.045(17) Uiso 1 1 d .
O2 O 0.8078(5) 0.6178(3) 0.9962(3) 0.0351(7) Uani 1 1 d .
H3O H 0.914(8) 0.610(5) 0.964(5) 0.063(17) Uiso 1 1 d .
H4O H 0.791(6) 0.571(4) 1.020(4) 0.036(15) Uiso 1 1 d .

loop_
_atom_site_aniso_label
_atom_site_aniso_U_11
_atom_site_aniso_U_22
_atom_site_aniso_U_33
_atom_site_aniso_U_23
_atom_site_aniso_U_13
_atom_site_aniso_U_12
Zn1 0.0213(2) 0.0174(2) 0.0129(2) 0.00769(17) -0.00036(16) 0.00414(16)
Cl1 0.0217(5) 0.0236(4) 0.0231(5) 0.0115(4) 0.0021(4) 0.0080(4)
N1 0.0245(16) 0.0178(15) 0.0156(16) 0.0085(13) 0.0022(13) 0.0053(12)
N2 0.0360(18) 0.0187(15) 0.0146(16) 0.0071(13) 0.0068(14) 0.0074(13)
N3 0.0168(15) 0.0174(14) 0.0147(15) 0.0084(12) 0.0000(12) 0.0048(12)
N4 0.0210(15) 0.0189(15) 0.0125(15) 0.0081(13) 0.0004(12) 0.0060(12)
N5 0.0261(16) 0.0147(14) 0.0138(15) 0.0035(12) 0.0010(13) 0.0045(12)
N6 0.0175(15) 0.0211(15) 0.0149(16) 0.0085(13) 0.0005(12) 0.0058(12)
C1 0.034(2) 0.0198(18) 0.016(2) 0.0070(15) 0.0034(16) 0.0079(16)
C2 0.040(2) 0.027(2) 0.021(2) 0.0143(17) 0.0033(18) 0.0101(18)
C3 0.045(3) 0.033(2) 0.017(2) 0.0144(18) 0.0049(18) 0.0088(19)
C4 0.038(2) 0.023(2) 0.016(2) 0.0057(16) 0.0054(17) 0.0035(17)
C5 0.0212(19) 0.0240(19) 0.0168(19) 0.0097(16) 0.0034(15) 0.0065(15)
C6 0.0193(18) 0.0216(18) 0.0170(19) 0.0090(15) -0.0003(15) 0.0081(15)
C7 0.0257(19) 0.0193(18) 0.0179(19) 0.0075(16) -0.0037(16) 0.0049(15)
C8 0.026(2) 0.0180(18) 0.026(2) 0.0130(16) -0.0020(16) 0.0048(15)
C9 0.0175(18) 0.028(2) 0.020(2) 0.0155(17) 0.0015(15) 0.0054(15)
C10 0.0161(17) 0.0211(18) 0.0160(18) 0.0093(15) -0.0009(14) 0.0077(14)
C11 0.0139(17) 0.0232(18) 0.0169(19) 0.0102(15) -0.0007(14) 0.0057(14)
C12 0.0232(19) 0.0252(19) 0.021(2) 0.0131(16) 0.0001(16) 0.0032(16)
C13 0.032(2) 0.035(2) 0.018(2) 0.0166(18) 0.0048(17) 0.0048(18)
C14 0.028(2) 0.027(2) 0.0148(19) 0.0063(16) 0.0024(16) 0.0076(16)
C15 0.0166(17) 0.0228(18) 0.0189(19) 0.0115(16) -0.0015(15) 0.0060(15)
C16 0.0165(17) 0.0200(18) 0.0174(19) 0.0099(15) -0.0001(14) 0.0117(14)
C17 0.0192(18) 0.0192(18) 0.0194(19) 0.0076(15) -0.0027(15) 0.0067(15)
C18 0.0145(17) 0.0204(18) 0.029(2) 0.0133(17) -0.0013(16) 0.0043(14)
C19 0.0176(18) 0.031(2) 0.025(2) 0.0176(18) 0.0048(16) 0.0092(16)
C20 0.0208(19) 0.0262(19) 0.0156(19) 0.0100(16) 0.0010(15) 0.0068(15)
Cl2 0.0404(6) 0.0230(5) 0.0230(5) 0.0085(4) 0.0099(4) 0.0052(4)
O1 0.0281(17) 0.0338(16) 0.0228(16) 0.0070(13) -0.0005(15) 0.0088(13)
O2 0.0362(19) 0.0390(18) 0.0367(18) 0.0232(16) 0.0019(14) 0.0112(14)

loop_
_atom_type_symbol
_atom_type_description
_atom_type_scat_dispersion_real
_atom_type_scat_dispersion_imag
_atom_type_scat_source
C C 0.0033 0.0016 'International Tables Vol C Tables 4.2.6.8 and 6.1.1.4'
H H 0.0000 0.0000 'International Tables Vol C Tables 4.2.6.8 and 6.1.1.4'
Cl Cl 0.1484 0.1585 'International Tables Vol C Tables 4.2.6.8 and 6.1.1.4'
N N 0.0061 0.0033 'International Tables Vol C Tables 4.2.6.8 and 6.1.1.4'
O O 0.0106 0.0060 'International Tables Vol C Tables 4.2.6.8 and 6.1.1.4'
Zn Zn 0.2839 1.4301 'International Tables Vol C Tables 4.2.6.8 and 6.1.1.4'

loop_
_geom_angle_atom_site_label_1
_geom_angle_atom_site_label_2
_geom_angle_atom_site_label_3
_geom_angle
N6 Zn1 N1 100.85(11)
N6 Zn1 N3 136.74(11)
N1 Zn1 N3 88.76(11)
N6 Zn1 N4 85.26(11)
N1 Zn1 N4 164.96(11)
N3 Zn1 N4 77.59(11)
N6 Zn1 Cl1 105.46(8)
N1 Zn1 Cl1 94.51(8)
N3 Zn1 Cl1 115.80(8)
N4 Zn1 Cl1 97.10(8)
C5 N1 C1 117.1(3)
C5 N1 Zn1 126.9(2)
C1 N1 Zn1 114.9(2)
C6 N2 C5 131.8(3)
C6 N2 H2N 115.2
C5 N2 H2N 111.7
C6 N3 C10 118.3(3)
C6 N3 Zn1 126.9(2)
C10 N3 Zn1 114.3(2)
C15 N4 C11 119.7(3)
C15 N4 Zn1 123.1(2)
C11 N4 Zn1 114.4(2)
C15 N5 C16 130.7(3)
C15 N5 H5N 120.2
C16 N5 H5N 108.1
C16 N6 C20 116.9(3)
C16 N6 Zn1 121.6(2)
C20 N6 Zn1 119.6(2)
N1 C1 C2 123.9(3)
N1 C1 H1 118.0
C2 C1 H1 118.0
C1 C2 C3 118.2(3)
C1 C2 H2 120.9
C3 C2 H2 120.9
C4 C3 C2 119.3(4)
C4 C3 H3 120.3
C2 C3 H3 120.4
C3 C4 C5 119.2(3)
C3 C4 H4 120.4
C5 C4 H4 120.4
N1 C5 N2 121.1(3)
N1 C5 C4 122.2(3)
N2 C5 C4 116.7(3)
N3 C6 N2 121.3(3)
N3 C6 C7 121.8(3)
N2 C6 C7 116.9(3)
C8 C7 C6 119.2(3)
C8 C7 H7 120.4
C6 C7 H7 120.4
C7 C8 C9 119.7(3)
C7 C8 H8 120.2
C9 C8 H8 120.2
C10 C9 C8 118.5(3)
C10 C9 H9 120.7
C8 C9 H9 120.7
N3 C10 C9 122.5(3)
N3 C10 C11 114.7(3)
C9 C10 C11 122.8(3)
N4 C11 C12 122.3(3)
N4 C11 C10 114.6(3)
C12 C11 C10 123.0(3)
C11 C12 C13 117.8(3)
C11 C12 H12 121.1
C13 C12 H12 121.1
C14 C13 C12 120.1(3)
C14 C13 H13 119.9
C12 C13 H13 119.9
C13 C14 C15 118.9(3)
C13 C14 H14 120.5
C15 C14 H14 120.5
N4 C15 N5 119.4(3)
N4 C15 C14 121.1(3)
N5 C15 C14 119.5(3)
N6 C16 N5 121.6(3)
N6 C16 C17 121.6(3)
N5 C16 C17 116.8(3)
C18 C17 C16 119.7(3)
C18 C17 H17 120.2
C16 C17 H17 120.2
C17 C18 C19 119.2(3)
C17 C18 H18 120.4
C19 C18 H18 120.4
C20 C19 C18 117.9(3)
C20 C19 H19 121.1
C18 C19 H19 121.1
N6 C20 C19 124.7(3)
N6 C20 H20 117.7
C19 C20 H20 117.7
H1O O1 H2O 109(5)
H3O O2 H4O 109(5)

loop_
_geom_bond_atom_site_label_1
_geom_bond_atom_site_label_2
_geom_bond_distance
Zn1 N6 2.086(3)
Zn1 N1 2.095(3)
Zn1 N3 2.097(3)
Zn1 N4 2.099(3)
Zn1 Cl1 2.2839(10)
N1 C5 1.337(4)
N1 C1 1.362(4)
N2 C6 1.379(4)
N2 C5 1.391(4)
N2 H2N 0.9980
N3 C6 1.336(4)
N3 C10 1.370(4)
N4 C15 1.338(4)
N4 C11 1.345(4)
N5 C15 1.376(4)
N5 C16 1.385(5)
N5 H5N 0.9036
N6 C16 1.347(4)
N6 C20 1.352(5)
C1 C2 1.364(5)
C1 H1 0.9500
C2 C3 1.391(5)
C2 H2 0.9500
C3 C4 1.370(5)
C3 H3 0.9500
C4 C5 1.402(5)
C4 H4 0.9500
C6 C7 1.404(5)
C7 C8 1.365(5)
C7 H7 0.9500
C8 C9 1.393(5)
C8 H8 0.9500
C9 C10 1.371(5)
C9 H9 0.9500
C10 C11 1.492(5)
C11 C12 1.374(5)
C12 C13 1.395(5)
C12 H12 0.9500
C13 C14 1.366(5)
C13 H13 0.9500
C14 C15 1.394(5)
C14 H14 0.9500
C16 C17 1.400(5)
C17 C18 1.365(5)
C17 H17 0.9500
C18 C19 1.389(5)
C18 H18 0.9500
C19 C20 1.359(5)
C19 H19 0.9500
C20 H20 0.9500
O1 H1O 0.89(5)
O1 H2O 0.74(5)
O2 H3O 0.95(6)
O2 H4O 0.77(5)

loop_
_geom_hbond_atom_site_label_D
_geom_hbond_atom_site_label_H
_geom_hbond_atom_site_label_A
_geom_hbond_distance_DH
_geom_hbond_distance_HA
_geom_hbond_distance_DA
_geom_hbond_angle_DHA
_geom_hbond_site_symmetry_A
N2 H2N Cl2 1.00 2.25 3.234(3) 167 1_544
N5 H5N O1 0.90 1.91 2.806(4) 169 .
O1 H1O Cl2 0.89(5) 2.29(5) 3.177(4) 175(4) .
O1 H2O O2 0.74(5) 2.02(5) 2.752(4) 173(5) .
O2 H3O Cl2 0.95(6) 2.23(6) 3.174(4) 172(5) 1_655
O2 H4O Cl2 0.77(5) 2.46(5) 3.207(4) 164(5) 2_667

loop_
_geom_torsion_atom_site_label_1
_geom_torsion_atom_site_label_2
_geom_torsion_atom_site_label_3
_geom_torsion_atom_site_label_4
_geom_torsion
N6 Zn1 N1 C5 137.4(3)
N3 Zn1 N1 C5 -0.1(3)
N4 Zn1 N1 C5 24.6(6)
Cl1 Zn1 N1 C5 -115.9(3)
N6 Zn1 N1 C1 -54.5(3)
N3 Zn1 N1 C1 168.0(3)
N4 Zn1 N1 C1 -167.4(4)
Cl1 Zn1 N1 C1 52.2(3)
N6 Zn1 N3 C6 -103.8(3)
N1 Zn1 N3 C6 0.8(3)
N4 Zn1 N3 C6 -172.9(3)
Cl1 Zn1 N3 C6 95.2(3)
N6 Zn1 N3 C10 84.5(3)
N1 Zn1 N3 C10 -170.9(2)
N4 Zn1 N3 C10 15.5(2)
Cl1 Zn1 N3 C10 -76.5(2)
N6 Zn1 N4 C15 40.2(3)
N1 Zn1 N4 C15 154.9(4)
N3 Zn1 N4 C15 -179.8(3)
Cl1 Zn1 N4 C15 -64.9(3)
N6 Zn1 N4 C11 -159.0(2)
N1 Zn1 N4 C11 -44.2(5)
N3 Zn1 N4 C11 -19.0(2)
Cl1 Zn1 N4 C11 96.0(2)
N1 Zn1 N6 C16 155.9(2)
N3 Zn1 N6 C16 -104.2(3)
N4 Zn1 N6 C16 -37.9(3)
Cl1 Zn1 N6 C16 58.1(3)
N1 Zn1 N6 C20 -7.7(3)
N3 Zn1 N6 C20 92.2(3)
N4 Zn1 N6 C20 158.4(3)
Cl1 Zn1 N6 C20 -105.5(2)
C5 N1 C1 C2 -1.1(6)
Zn1 N1 C1 C2 -170.4(3)
N1 C1 C2 C3 0.3(6)
C1 C2 C3 C4 0.5(6)
C2 C3 C4 C5 -0.3(6)
C1 N1 C5 N2 -177.4(3)
Zn1 N1 C5 N2 -9.5(5)
C1 N1 C5 C4 1.3(5)
Zn1 N1 C5 C4 169.2(3)
C6 N2 C5 N1 23.1(6)
C6 N2 C5 C4 -155.6(4)
C3 C4 C5 N1 -0.6(6)
C3 C4 C5 N2 178.1(4)
C10 N3 C6 N2 179.6(3)
Zn1 N3 C6 N2 8.3(5)
C10 N3 C6 C7 -0.3(5)
Zn1 N3 C6 C7 -171.6(2)
C5 N2 C6 N3 -22.5(6)
C5 N2 C6 C7 157.5(4)
N3 C6 C7 C8 2.3(5)
N2 C6 C7 C8 -177.6(3)
C6 C7 C8 C9 -1.8(5)
C7 C8 C9 C10 -0.6(5)
C6 N3 C10 C9 -2.3(5)
Zn1 N3 C10 C9 170.1(3)
C6 N3 C10 C11 177.3(3)
Zn1 N3 C10 C11 -10.3(3)
C8 C9 C10 N3 2.8(5)
C8 C9 C10 C11 -176.8(3)
C15 N4 C11 C12 0.1(5)
Zn1 N4 C11 C12 -161.5(3)
C15 N4 C11 C10 -179.3(3)
Zn1 N4 C11 C10 19.2(4)
N3 C10 C11 N4 -5.9(4)
C9 C10 C11 N4 173.7(3)
N3 C10 C11 C12 174.8(3)
C9 C10 C11 C12 -5.6(5)
N4 C11 C12 C13 2.2(5)
C10 C11 C12 C13 -178.5(3)
C11 C12 C13 C14 -2.5(5)
C12 C13 C14 C15 0.6(6)
C11 N4 C15 N5 178.6(3)
Zn1 N4 C15 N5 -21.5(4)
C11 N4 C15 C14 -2.1(5)
Zn1 N4 C15 C14 157.8(3)
C16 N5 C15 N4 -17.7(5)
C16 N5 C15 C14 163.0(3)
C13 C14 C15 N4 1.8(5)
C13 C14 C15 N5 -178.9(3)
C20 N6 C16 N5 -177.1(3)
Zn1 N6 C16 N5 18.9(4)
C20 N6 C16 C17 3.1(5)
Zn1 N6 C16 C17 -161.0(2)
C15 N5 C16 N6 19.2(5)
C15 N5 C16 C17 -160.9(3)
N6 C16 C17 C18 -0.9(5)
N5 C16 C17 C18 179.3(3)
C16 C17 C18 C19 -2.1(5)
C17 C18 C19 C20 2.6(5)
C16 N6 C20 C19 -2.5(5)
Zn1 N6 C20 C19 161.9(3)
C18 C19 C20 N6 -0.3(5)
